data_4308279
loop_
_publ_author_name
'Nicoleta Muresan'
'Krzysztof Chlopek'
'Thomas Weyherm\"uller'
'Frank Neese'
'Karl Wieghardt'

_publ_section_title
;
Bis(\a-diimine)nickel Complexes: Molecular and Electronic Structure of
Three Members of the Electron-Transfer Series [Ni(L)2]z (z= 0, 1+, 2+) (L =
2-Phenyl-1,4-bis(isopropyl)-1,4-diazabutadiene). A Combined Experimental
and Theoretical Study
;
_journal_name_full 'Inorganic Chemistry'
_journal_page_first 5327
_journal_page_last 5337
_journal_paper_doi 10.1021/ic700407m
_journal_volume 46
_journal_year 2007
_chemical_formula_moiety '[C28 H40 N4 Ni ]+, (P F6)-'
_chemical_formula_sum 'C28 H40 F6 N4 Ni P'
_chemical_formula_weight 636.32
_chemical_name_systematic
; 
 ? 
;
_space_group_IT_number 152
_symmetry_cell_setting trigonal
_symmetry_space_group_name_Hall 'P 31 2"'
_symmetry_space_group_name_H-M 'P 31 2 1'
_atom_sites_solution_hydrogens geom
_atom_sites_solution_primary direct
_atom_sites_solution_secondary difmap
_audit_creation_method SHELXL-97
_cell_angle_alpha 90.00
_cell_angle_beta 90.00
_cell_angle_gamma 120.00
_cell_formula_units_Z 3
_cell_length_a 9.1845(3)
_cell_length_b 9.1845(3)
_cell_length_c 30.6806(12)
_cell_measurement_temperature 100(2)
_cell_volume 2241.33(14)
_computing_cell_refinement 'Bruker AXS Collect Software'
_computing_data_collection 'Bruker AXS Collect Software'
_computing_data_reduction 'Bruker AXS Collect Software'
_computing_structure_refinement 'SHELXL-97 (Sheldrick, 1997)'
_computing_structure_solution 'SHELXS-97 (Sheldrick, 1990)'
_diffrn_ambient_temperature 100(2)
_diffrn_measured_fraction_theta_full 0.997
_diffrn_measured_fraction_theta_max 0.997
_diffrn_measurement_device_type 'Nonius Kappa CCD'
_diffrn_measurement_method '820 images at 0.5 deg. stepwise rotation in omega and phi, 82 sec./frame'
_diffrn_radiation_monochromator graphite
_diffrn_radiation_source 'rotating anode, 50 kV, 80 mA'
_diffrn_radiation_type MoK\a
_diffrn_radiation_wavelength 0.71073
_diffrn_reflns_av_R_equivalents 0.0566
_diffrn_reflns_av_sigmaI/netI 0.0432
_diffrn_reflns_limit_h_max 13
_diffrn_reflns_limit_h_min -13
_diffrn_reflns_limit_k_max 13
_diffrn_reflns_limit_k_min -13
_diffrn_reflns_limit_l_max 46
_diffrn_reflns_limit_l_min -44
_diffrn_reflns_number 25078
_diffrn_reflns_theta_full 32.50
_diffrn_reflns_theta_max 32.50
_diffrn_reflns_theta_min 3.24
_exptl_absorpt_coefficient_mu 0.765
_exptl_absorpt_correction_T_max 0.7461
_exptl_absorpt_correction_T_min 0.3455
_exptl_absorpt_correction_type multi-scan
_exptl_crystal_colour 'dark blue'
_exptl_crystal_density_diffrn 1.414
_exptl_crystal_density_method 'not measured'
_exptl_crystal_description parallelepiped
_exptl_crystal_F_000 999
_exptl_crystal_size_max 0.20
_exptl_crystal_size_mid 0.08
_exptl_crystal_size_min 0.03
_refine_diff_density_max 0.893
_refine_diff_density_min -0.699
_refine_diff_density_rms 0.082
_refine_ls_abs_structure_details 'Flack H D (1983), Acta Cryst. A39, 876-881'
_refine_ls_abs_structure_Flack 0.495(17)
_refine_ls_extinction_method none
_refine_ls_goodness_of_fit_ref 1.081
_refine_ls_hydrogen_treatment mixed
_refine_ls_matrix_type full
_refine_ls_number_parameters 197
_refine_ls_number_reflns 5405
_refine_ls_number_restraints 30
_refine_ls_restrained_S_all 1.112
_refine_ls_R_factor_all 0.0632
_refine_ls_R_factor_gt 0.0536
_refine_ls_shift/su_max 0.001
_refine_ls_shift/su_mean 0.000
_refine_ls_structure_factor_coef Fsqd
_refine_ls_weighting_details 'calc w=1/[\s^2^(Fo^2^)+(0.0506P)^2^+2.1623P] where P=(Fo^2^+2Fc^2^)/3'
_refine_ls_weighting_scheme calc
_refine_ls_wR_factor_gt 0.1197
_refine_ls_wR_factor_ref 0.1250
_reflns_number_gt 4818
_reflns_number_total 5405
_reflns_threshold_expression >2sigma(I)
_cod_data_source_file ic700407m-file002_2.cif
_cod_data_source_block 2
_cod_depositor_comments
;
The following automatic conversions were performed:
'_symmetry_cell_setting' value 'Trigonal' changed to 'trigonal' according
to '/home/saulius/struct/CIF-dictionaries/cif_core.dic' dictionary named
'cif_core.dic' version 2.4.1 from
2010-06-29.

'_exptl_absorpt_correction_type' value 'Multi-Scan' changed
to 'multi-scan' according to
'/home/saulius/struct/CIF-dictionaries/cif_core.dic' dictionary named
'cif_core.dic' version 2.4.1 from 2010-06-29.

Automatic conversion script
Id: cif_fix_enum 1527 2010-12-29 10:47:43Z saulius 
;
_cod_database_code 4308279

loop_
_symmetry_equiv_pos_as_xyz
'x, y, z'
'-y, x-y, z+1/3'
'-x+y, -x, z+2/3'
'y, x, -z'
'x-y, -y, -z+2/3'
'-x, -x+y, -z+1/3'

loop_
_atom_site_label
_atom_site_type_symbol
_atom_site_fract_x
_atom_site_fract_y
_atom_site_fract_z
_atom_site_U_iso_or_equiv
_atom_site_adp_type
_atom_site_occupancy
_atom_site_symmetry_multiplicity
_atom_site_calc_flag
_atom_site_refinement_flags
_atom_site_disorder_assembly
_atom_site_disorder_group
Ni1 Ni 0.14375(4) 0.14375(4) 0.0000 0.01664(10) Uani 1 2 d S . .
N1 N -0.0647(3) 0.1254(3) 0.02479(7) 0.0183(4) Uani 1 1 d . . .
C2 C -0.0487(3) 0.1654(3) 0.06603(7) 0.0162(4) Uani 1 1 d . . .
C3 C 0.1222(3) 0.2362(3) 0.08299(8) 0.0171(4) Uani 1 1 d . . .
H3 H 0.1459 0.2616 0.1131 0.021 Uiso 1 1 calc R . .
N4 N 0.2399(2) 0.2629(2) 0.05554(7) 0.0169(4) Uani 1 1 d . . .
C5 C 0.4147(3) 0.3457(3) 0.07270(8) 0.0198(4) Uani 1 1 d . . .
H5 H 0.4110 0.3164 0.1042 0.024 Uiso 1 1 calc R . .
C6 C 0.4911(3) 0.5354(3) 0.06855(9) 0.0234(5) Uani 1 1 d . . .
H6A H 0.4970 0.5656 0.0377 0.035 Uiso 1 1 calc R . .
H6B H 0.6045 0.5919 0.0810 0.035 Uiso 1 1 calc R . .
H6C H 0.4209 0.5706 0.0842 0.035 Uiso 1 1 calc R . .
C7 C 0.5171(3) 0.2834(3) 0.04815(9) 0.0240(5) Uani 1 1 d . . .
H7A H 0.4704 0.1631 0.0537 0.036 Uiso 1 1 calc R . .
H7B H 0.6341 0.3451 0.0581 0.036 Uiso 1 1 calc R . .
H7C H 0.5129 0.3020 0.0168 0.036 Uiso 1 1 calc R . .
C8 C -0.2182(3) 0.0879(4) 0.00025(8) 0.0231(4) Uani 1 1 d . . .
H8 H -0.3046 0.0818 0.0212 0.028 Uiso 1 1 calc R . .
C9 C -0.1751(4) 0.2303(4) -0.03208(11) 0.0317(6) Uani 1 1 d . . .
H9A H -0.1231 0.3379 -0.0165 0.048 Uiso 1 1 calc R . .
H9B H -0.2781 0.2123 -0.0465 0.048 Uiso 1 1 calc R . .
H9C H -0.0966 0.2321 -0.0540 0.048 Uiso 1 1 calc R . .
C10 C -0.2893(4) -0.0782(4) -0.02364(9) 0.0312(6) Uani 1 1 d . . .
H10A H -0.2014 -0.0779 -0.0418 0.047 Uiso 1 1 calc R . .
H10B H -0.3831 -0.0940 -0.0421 0.047 Uiso 1 1 calc R . .
H10C H -0.3292 -0.1701 -0.0024 0.047 Uiso 1 1 calc R . .
C11 C -0.1836(3) 0.1491(3) 0.09566(8) 0.0180(4) Uani 1 1 d . . .
C12 C -0.3353(3) -0.0005(3) 0.09941(9) 0.0234(5) Uani 1 1 d . . .
H12 H -0.3524 -0.0960 0.0832 0.028 Uiso 1 1 calc R . .
C13 C -0.4626(3) -0.0130(4) 0.12648(10) 0.0274(6) Uani 1 1 d . . .
H13 H -0.5663 -0.1157 0.1285 0.033 Uiso 1 1 calc R . .
C14 C -0.4369(4) 0.1260(4) 0.15058(9) 0.0287(6) Uani 1 1 d . . .
H14 H -0.5241 0.1190 0.1687 0.034 Uiso 1 1 calc R . .
C15 C -0.2833(4) 0.2757(4) 0.14829(9) 0.0284(5) Uani 1 1 d . . .
H15 H -0.2648 0.3696 0.1654 0.034 Uiso 1 1 calc R . .
C16 C -0.1572(3) 0.2871(4) 0.12097(8) 0.0223(5) Uani 1 1 d . . .
H16 H -0.0526 0.3891 0.1195 0.027 Uiso 1 1 calc R . .
P20 P 0.0000 0.80736(14) 0.1667 0.0370(3) Uani 1 2 d SD . .
F21 F 0.0628(11) 0.9553(8) 0.1326(2) 0.136(3) Uani 0.687(7) 1 d PD A 1
F22 F -0.1728(4) 0.6994(7) 0.14006(14) 0.0605(12) Uani 0.687(7) 1 d PD A 1
F23 F 0.0783(9) 0.7211(11) 0.1359(3) 0.0622(17) Uani 0.687(7) 1 d PD A 1
F21X F 0.1393(14) 0.9679(18) 0.1406(5) 0.136(3) Uani 0.313(7) 1 d PD A 2
F22X F -0.1352(10) 0.7942(16) 0.1317(3) 0.0605(12) Uani 0.313(7) 1 d PD A 2
F23X F 0.041(3) 0.693(3) 0.1352(6) 0.0622(17) Uani 0.313(7) 1 d PD A 2

loop_
_atom_site_aniso_label
_atom_site_aniso_U_11
_atom_site_aniso_U_22
_atom_site_aniso_U_33
_atom_site_aniso_U_23
_atom_site_aniso_U_13
_atom_site_aniso_U_12
Ni1 0.01661(14) 0.01661(14) 0.01526(17) -0.00240(8) 0.00240(8) 0.00723(17)
N1 0.0151(9) 0.0172(9) 0.0208(9) -0.0021(7) 0.0007(7) 0.0068(7)
C2 0.0143(10) 0.0147(9) 0.0190(10) -0.0010(8) 0.0024(8) 0.0069(8)
C3 0.0179(10) 0.0157(10) 0.0178(10) -0.0008(8) 0.0008(8) 0.0085(8)
N4 0.0156(9) 0.0161(8) 0.0185(9) -0.0010(7) -0.0005(7) 0.0076(7)
C5 0.0175(10) 0.0232(11) 0.0170(10) 0.0005(8) -0.0022(8) 0.0089(9)
C6 0.0206(11) 0.0210(11) 0.0247(12) -0.0029(9) -0.0015(9) 0.0075(10)
C7 0.0199(12) 0.0279(13) 0.0283(12) 0.0009(9) 0.0017(9) 0.0150(11)
C8 0.0185(11) 0.0276(13) 0.0217(10) -0.0051(10) -0.0017(9) 0.0103(9)
C9 0.0284(14) 0.0301(14) 0.0354(15) -0.0005(11) -0.0076(12) 0.0137(12)
C10 0.0280(12) 0.0250(13) 0.0347(14) -0.0079(12) -0.0079(10) 0.0088(12)
C11 0.0180(10) 0.0215(11) 0.0175(10) 0.0014(8) 0.0025(8) 0.0123(9)
C12 0.0222(12) 0.0196(11) 0.0275(13) 0.0052(9) 0.0063(10) 0.0097(10)
C13 0.0213(13) 0.0286(13) 0.0314(14) 0.0119(10) 0.0087(10) 0.0118(10)
C14 0.0256(13) 0.0495(19) 0.0196(12) 0.0065(12) 0.0064(9) 0.0253(13)
C15 0.0295(15) 0.0422(15) 0.0226(12) -0.0082(10) -0.0007(11) 0.0248(14)
C16 0.0205(11) 0.0247(12) 0.0219(11) -0.0059(10) -0.0014(9) 0.0113(10)
P20 0.0363(7) 0.0421(5) 0.0306(5) -0.0015(2) -0.0029(4) 0.0181(3)
F21 0.257(9) 0.048(2) 0.069(3) 0.029(2) -0.043(4) 0.050(4)
F22 0.0371(18) 0.087(4) 0.055(2) 0.004(2) -0.0112(16) 0.029(2)
F23 0.060(4) 0.098(4) 0.0479(14) -0.0003(18) 0.003(2) 0.055(4)
F21X 0.257(9) 0.048(2) 0.069(3) 0.029(2) -0.043(4) 0.050(4)
F22X 0.0371(18) 0.087(4) 0.055(2) 0.004(2) -0.0112(16) 0.029(2)
F23X 0.060(4) 0.098(4) 0.0479(14) -0.0003(18) 0.003(2) 0.055(4)

loop_
_atom_type_symbol
_atom_type_description
_atom_type_scat_dispersion_real
_atom_type_scat_dispersion_imag
_atom_type_scat_source
C C 0.0033 0.0016 'International Tables Vol C Tables 4.2.6.8 and 6.1.1.4'
H H 0.0000 0.0000 'International Tables Vol C Tables 4.2.6.8 and 6.1.1.4'
N N 0.0061 0.0033 'International Tables Vol C Tables 4.2.6.8 and 6.1.1.4'
F F 0.0171 0.0103 'International Tables Vol C Tables 4.2.6.8 and 6.1.1.4'
P P 0.1023 0.0942 'International Tables Vol C Tables 4.2.6.8 and 6.1.1.4'
Ni Ni 0.3393 1.1124 'International Tables Vol C Tables 4.2.6.8 and 6.1.1.4'

loop_
_geom_angle_atom_site_label_1
_geom_angle_atom_site_label_2
_geom_angle_atom_site_label_3
_geom_angle
_geom_angle_site_symmetry_1
_geom_angle_site_symmetry_3
_geom_angle_publ_flag
N4 Ni1 N4 120.03(12) . 4 ?
N4 Ni1 N1 82.07(8) . . ?
N4 Ni1 N1 131.44(8) 4 . ?
N4 Ni1 N1 131.44(8) . 4 ?
N4 Ni1 N1 82.07(8) 4 4 ?
N1 Ni1 N1 116.77(12) . 4 ?
C2 N1 C8 121.3(2) . . ?
C2 N1 Ni1 112.28(17) . . ?
C8 N1 Ni1 126.22(16) . . ?
N1 C2 C3 114.5(2) . . ?
N1 C2 C11 126.5(2) . . ?
C3 C2 C11 118.9(2) . . ?
N4 C3 C2 117.5(2) . . ?
C3 N4 C5 116.9(2) . . ?
C3 N4 Ni1 110.85(16) . . ?
C5 N4 Ni1 131.07(16) . . ?
N4 C5 C7 110.2(2) . . ?
N4 C5 C6 108.5(2) . . ?
C7 C5 C6 111.7(2) . . ?
N1 C8 C10 111.2(2) . . ?
N1 C8 C9 108.8(2) . . ?
C10 C8 C9 110.2(2) . . ?
C12 C11 C16 118.9(2) . . ?
C12 C11 C2 121.7(2) . . ?
C16 C11 C2 119.4(2) . . ?
C11 C12 C13 121.1(3) . . ?
C14 C13 C12 119.5(3) . . ?
C13 C14 C15 120.1(3) . . ?
C16 C15 C14 119.9(3) . . ?
C15 C16 C11 120.3(3) . . ?
F21 P20 F21 94.5(8) 6 . ?
F21 P20 F22X 63.7(4) 6 6 ?
F21 P20 F22X 91.1(5) . 6 ?
F21 P20 F22X 91.1(5) 6 . ?
F21 P20 F22X 63.7(4) . . ?
F22X P20 F22X 143.6(9) 6 . ?
F21 P20 F21X 25.3(6) 6 6 ?
F21 P20 F21X 101.3(7) . 6 ?
F22X P20 F21X 88.1(4) 6 6 ?
F22X P20 F21X 73.0(7) . 6 ?
F21 P20 F21X 101.3(7) 6 . ?
F21 P20 F21X 25.3(6) . . ?
F22X P20 F21X 72.9(7) 6 . ?
F22X P20 F21X 88.1(4) . . ?
F21X P20 F21X 117.1(18) 6 . ?
F21 P20 F23X 93.4(13) 6 6 ?
F21 P20 F23X 171.0(8) . 6 ?
F22X P20 F23X 88.5(4) 6 6 ?
F22X P20 F23X 120.5(8) . 6 ?
F21X P20 F23X 87.7(4) 6 6 ?
F21X P20 F23X 147.7(13) . 6 ?
F21 P20 F23X 171.0(8) 6 . ?
F21 P20 F23X 93.4(13) . . ?
F22X P20 F23X 120.5(8) 6 . ?
F22X P20 F23X 88.5(4) . . ?
F21X P20 F23X 147.7(13) 6 . ?
F21X P20 F23X 87.7(4) . . ?
F23X P20 F23X 79.0(18) 6 . ?
F21 P20 F22 91.0(2) 6 6 ?
F21 P20 F22 98.6(4) . 6 ?
F22X P20 F22 28.9(4) 6 6 ?
F22X P20 F22 162.2(5) . 6 ?
F21X P20 F22 113.7(4) 6 6 ?
F21X P20 F22 74.1(5) . 6 ?
F23X P20 F22 77.0(7) 6 6 ?
F23X P20 F22 92.0(6) . 6 ?
F21 P20 F22 98.6(4) 6 . ?
F21 P20 F22 91.0(2) . . ?
F22X P20 F22 162.2(5) 6 . ?
F22X P20 F22 28.9(4) . . ?
F21X P20 F22 74.1(5) 6 . ?
F21X P20 F22 113.7(4) . . ?
F23X P20 F22 92.0(6) 6 . ?
F23X P20 F22 77.0(7) . . ?
F22 P20 F22 165.9(4) 6 . ?
F21 P20 F23 88.6(3) 6 6 ?
F21 P20 F23 173.7(4) . 6 ?
F22X P20 F23 95.1(6) 6 6 ?
F22X P20 F23 110.9(5) . 6 ?
F21X P20 F23 79.3(12) 6 6 ?
F21X P20 F23 158.6(6) . 6 ?
F23X P20 F23 10.9(10) 6 6 ?
F23X P20 F23 83.1(6) . 6 ?
F22 P20 F23 86.9(2) 6 6 ?
F22 P20 F23 83.1(3) . 6 ?
F21 P20 F23 173.7(4) 6 . ?
F21 P20 F23 88.6(3) . . ?
F22X P20 F23 110.9(5) 6 . ?
F22X P20 F23 95.1(6) . . ?
F21X P20 F23 158.6(6) 6 . ?
F21X P20 F23 79.2(12) . . ?
F23X P20 F23 83.2(6) 6 . ?
F23X P20 F23 10.9(10) . . ?
F22 P20 F23 83.1(3) 6 . ?
F22 P20 F23 86.9(2) . . ?
F23 P20 F23 89.0(8) 6 . ?

loop_
_geom_bond_atom_site_label_1
_geom_bond_atom_site_label_2
_geom_bond_distance
_geom_bond_site_symmetry_2
_geom_bond_publ_flag
Ni1 N4 1.979(2) . ?
Ni1 N4 1.979(2) 4 ?
Ni1 N1 1.987(2) . ?
Ni1 N1 1.987(2) 4 ?
N1 C2 1.305(3) . ?
N1 C8 1.479(3) . ?
C2 C3 1.461(3) . ?
C2 C11 1.483(3) . ?
C3 N4 1.294(3) . ?
N4 C5 1.487(3) . ?
C5 C7 1.522(4) . ?
C5 C6 1.524(4) . ?
C8 C10 1.515(4) . ?
C8 C9 1.528(4) . ?
C11 C12 1.388(4) . ?
C11 C16 1.400(4) . ?
C12 C13 1.391(4) . ?
C13 C14 1.389(5) . ?
C14 C15 1.395(4) . ?
C15 C16 1.390(4) . ?
P20 F21 1.576(3) 6 ?
P20 F21 1.576(3) . ?
P20 F22X 1.600(4) 6 ?
P20 F22X 1.600(4) . ?
P20 F21X 1.601(4) 6 ?
P20 F21X 1.601(4) . ?
P20 F23X 1.604(4) 6 ?
P20 F23X 1.604(4) . ?
P20 F22 1.611(3) 6 ?
P20 F22 1.611(3) . ?
P20 F23 1.614(3) 6 ?
P20 F23 1.614(3) . ?
